data_1527740
loop_
_publ_author_name
'Longo, J.M.'
'Kafalas, J.A.'
'Arnott, R.J.'

_publ_section_title
;
 Structure and properties of the high and low pressure forms of Sr Ir O3
;
_journal_name_full 'Journal of Solid State Chemistry'
_journal_page_first 174
_journal_page_last 179
_journal_volume 3
_journal_year 1971
_chemical_formula_sum 'Ir O3 Sr'
_chemical_name_systematic 'Sr Ir O3'
_space_group_IT_number 15
_symmetry_space_group_name_Hall '-C 2yc'
_symmetry_space_group_name_H-M 'C 1 2/c 1'
_cell_angle_alpha 90
_cell_angle_beta 93.26
_cell_angle_gamma 90
_cell_formula_units_Z 12
_cell_length_a 5.604
_cell_length_b 9.618
_cell_length_c 14.174
_cell_volume 762.732
_citation_journal_id_ASTM JSSCBI
_cod_data_source_file Longo_JSSCBI_1971_1974.cif
_cod_data_source_block Ir1O3Sr1
_cod_original_formula_sum 'Ir1 O3 Sr1'
_cod_database_code 1527740

loop_
_symmetry_equiv_pos_as_xyz
x,y,z
-x,y,-z+1/2
-x,-y,-z
x,-y,z-1/2
x+1/2,y+1/2,z
-x+1/2,y+1/2,-z+1/2
-x+1/2,-y+1/2,-z
x+1/2,-y+1/2,z-1/2

loop_
_atom_site_label
_atom_site_type_symbol
_atom_site_fract_x
_atom_site_fract_y
_atom_site_fract_z
_atom_site_occupancy
_atom_site_U_iso_or_equiv
Sr1 Sr+2 0 0.016 0.25 1 0.0
Ir1 Ir+4 0 0 0 1 0.0
O3 O-2 0.77 0.427 0.083 1 0.0
O1 O-2 0 0.492 0.25 1 0.0
Sr2 Sr+2 0 0.682 0.103 1 0.0
Ir2 Ir+4 0.975 0.658 0.846 1 0.0
O5 O-2 0.26 0.415 0.08 1 0.0
O4 O-2 0.997 0.17 0.483 1 0.0
O2 O-2 0.224 0.265 0.269 1 0.0
